data_4128220
loop_
_publ_author_name
'Shima, Takanori'
'Luo, Gen'
'Hu, Shaowei'
'Luo, Yi'
'Hou, Zhaomin'

_publ_section_title
;
 Experimental and Computational Studies of Dinitrogen Activation and
 Hydrogenation at a Tetranuclear Titanium Imide/Hydride Framework.
;
_journal_issue 6
_journal_name_full 'Journal of the American Chemical Society'
_journal_page_first 2713
_journal_page_last 2720
_journal_paper_doi 10.1021/jacs.8b13341
_journal_volume 141
_journal_year 2019
_chemical_formula_sum 'C54 H94 N4 Si4 Ti4'
_chemical_formula_weight 1103.29
_space_group_IT_number 15
_space_group_name_Hall '-C 2yc'
_space_group_name_H-M_alt 'C 1 2/c 1'
_symmetry_cell_setting monoclinic
_symmetry_space_group_name_Hall '-C 2yc'
_symmetry_space_group_name_H-M 'C 1 2/c 1'
_atom_sites_solution_hydrogens geom
_atom_sites_solution_primary direct
_atom_sites_solution_secondary difmap
_audit_creation_method SHELXL-97
_cell_angle_alpha 90.00
_cell_angle_beta 108.838(3)
_cell_angle_gamma 90.00
_cell_formula_units_Z 4
_cell_length_a 24.388(5)
_cell_length_b 12.082(2)
_cell_length_c 21.574(4)
_cell_measurement_reflns_used 18338
_cell_measurement_temperature 173(2)
_cell_measurement_theta_max 27.50
_cell_measurement_theta_min 1.76
_cell_volume 6016.4(19)
_computing_structure_refinement 'SHELXL-97 (Sheldrick, 1997)'
_computing_structure_solution 'SHELXS-97 (Sheldrick, 1990)'
_diffrn_ambient_temperature 173(2)
_diffrn_measured_fraction_theta_full 0.961
_diffrn_measured_fraction_theta_max 0.961
_diffrn_measurement_device_type 'CCD area detector'
_diffrn_measurement_method 'phi and omega scans'
_diffrn_radiation_monochromator graphite
_diffrn_radiation_source 'fine-focus sealed tube'
_diffrn_radiation_type MoK\a
_diffrn_radiation_wavelength 0.71073
_diffrn_reflns_av_R_equivalents 0.0701
_diffrn_reflns_av_sigmaI/netI 0.1397
_diffrn_reflns_limit_h_max 31
_diffrn_reflns_limit_h_min -30
_diffrn_reflns_limit_k_max 15
_diffrn_reflns_limit_k_min -15
_diffrn_reflns_limit_l_max 19
_diffrn_reflns_limit_l_min -27
_diffrn_reflns_number 18338
_diffrn_reflns_theta_full 27.50
_diffrn_reflns_theta_max 27.50
_diffrn_reflns_theta_min 1.76
_exptl_absorpt_coefficient_mu 0.627
_exptl_absorpt_correction_T_max 0.9399
_exptl_absorpt_correction_T_min 0.8341
_exptl_absorpt_correction_type multi-scan
_exptl_absorpt_process_details SADABS
_exptl_crystal_colour black
_exptl_crystal_density_diffrn 1.218
_exptl_crystal_density_method 'not measured'
_exptl_crystal_description block
_exptl_crystal_F_000 2360
_exptl_crystal_size_max 0.30
_exptl_crystal_size_mid 0.10
_exptl_crystal_size_min 0.10
_refine_diff_density_max 1.001
_refine_diff_density_min -0.382
_refine_diff_density_rms 0.075
_refine_ls_extinction_method none
_refine_ls_goodness_of_fit_ref 0.827
_refine_ls_hydrogen_treatment mixed
_refine_ls_matrix_type full
_refine_ls_number_parameters 318
_refine_ls_number_reflns 6653
_refine_ls_number_restraints 0
_refine_ls_restrained_S_all 0.827
_refine_ls_R_factor_all 0.1090
_refine_ls_R_factor_gt 0.0503
_refine_ls_shift/su_max 0.001
_refine_ls_shift/su_mean 0.000
_refine_ls_structure_factor_coef Fsqd
_refine_ls_weighting_details 'calc w=1/[\s^2^(Fo^2^)+(0.0356P)^2^+0.0000P] where P=(Fo^2^+2Fc^2^)/3'
_refine_ls_weighting_scheme calc
_refine_ls_wR_factor_gt 0.0939
_refine_ls_wR_factor_ref 0.1059
_reflns_number_gt 3543
_reflns_number_total 6653
_reflns_threshold_expression >2sigma(I)
_cod_data_source_file ja8b13341_si_001.cif
_cod_data_source_block complex4-19013ts
_cod_depositor_comments
;
The following automatic conversions were performed:

'_symmetry_cell_setting' value 'Monoclinic' changed to 'monoclinic'
according to
/home/data/users/saulius/crontab/automatic-downloads/current/ACS/lib/dictionaries/cif_core.dic
dictionary named 'cif_core.dic' version 2.4.2 from 2011-04-26.

'_exptl_absorpt_correction_type' value 'Multi-scan' changed to
'multi-scan' according to
/home/data/users/saulius/crontab/automatic-downloads/current/ACS/lib/dictionaries/cif_core.dic
dictionary named 'cif_core.dic' version 2.4.2 from 2011-04-26.

Automatic conversion script
Id: cif_fix_values 4973 2017-02-22 13:04:09Z antanas 
;
_cod_original_cell_volume 6016(2)
_cod_original_sg_symbol_H-M C2/c
_cod_database_code 4128220

loop_
_symmetry_equiv_pos_as_xyz
'x, y, z'
'-x, y, -z+1/2'
'x+1/2, y+1/2, z'
'-x+1/2, y+1/2, -z+1/2'
'-x, -y, -z'
'x, -y, z-1/2'
'-x+1/2, -y+1/2, -z'
'x+1/2, -y+1/2, z-1/2'

loop_
_atom_site_label
_atom_site_type_symbol
_atom_site_fract_x
_atom_site_fract_y
_atom_site_fract_z
_atom_site_U_iso_or_equiv
_atom_site_adp_type
_atom_site_occupancy
_atom_site_symmetry_multiplicity
_atom_site_calc_flag
_atom_site_refinement_flags
Ti1 Ti 0.06009(2) 0.91420(5) 0.28626(3) 0.01844(16) Uani 1 1 d .
Ti2 Ti 0.01219(3) 0.74417(5) 0.19007(3) 0.02032(16) Uani 1 1 d .
Si3 Si -0.08823(4) 0.54456(9) 0.05694(5) 0.0290(3) Uani 1 1 d .
Si4 Si 0.15312(4) 1.11464(9) 0.21967(5) 0.0286(3) Uani 1 1 d .
N1 N 0.01443(13) 0.9099(2) 0.19035(15) 0.0293(8) Uani 1 1 d .
N2 N 0.06155(12) 0.7489(2) 0.28394(15) 0.0293(8) Uani 1 1 d .
C1 C 0.13630(13) 1.0412(3) 0.28773(17) 0.0218(8) Uani 1 1 d .
C2 C 0.10231(13) 1.0917(3) 0.32420(17) 0.0211(8) Uani 1 1 d .
C3 C 0.10893(14) 1.0287(3) 0.38152(17) 0.0238(8) Uani 1 1 d .
C4 C 0.14603(14) 0.9385(3) 0.38198(17) 0.0236(8) Uani 1 1 d .
C5 C 0.16259(13) 0.9455(3) 0.32466(17) 0.0224(8) Uani 1 1 d .
C6 C 0.07159(14) 1.2012(3) 0.31131(18) 0.0296(9) Uani 1 1 d .
H6A H 0.0371 1.1978 0.3251 0.044 Uiso 1 1 calc R
H6B H 0.0600 1.2179 0.2644 0.044 Uiso 1 1 calc R
H6C H 0.0976 1.2593 0.3360 0.044 Uiso 1 1 calc R
C7 C 0.08409(15) 1.0605(3) 0.43469(17) 0.0302(9) Uani 1 1 d .
H7A H 0.0936 1.0032 0.4687 0.045 Uiso 1 1 calc R
H7B H 0.0419 1.0675 0.4159 0.045 Uiso 1 1 calc R
H7C H 0.1007 1.1313 0.4540 0.045 Uiso 1 1 calc R
C8 C 0.16760(15) 0.8525(3) 0.43544(18) 0.0342(10) Uani 1 1 d .
H8A H 0.1491 0.7813 0.4199 0.051 Uiso 1 1 calc R
H8B H 0.1580 0.8758 0.4742 0.051 Uiso 1 1 calc R
H8C H 0.2097 0.8449 0.4468 0.051 Uiso 1 1 calc R
C9 C 0.20497(14) 0.8662(3) 0.31013(18) 0.0322(10) Uani 1 1 d .
H9A H 0.2445 0.8942 0.3298 0.048 Uiso 1 1 calc R
H9B H 0.1962 0.8598 0.2626 0.048 Uiso 1 1 calc R
H9C H 0.2016 0.7933 0.3285 0.048 Uiso 1 1 calc R
C10 C 0.20871(15) 1.0442(3) 0.19035(19) 0.0439(11) Uani 1 1 d .
H10A H 0.2446 1.0349 0.2271 0.066 Uiso 1 1 calc R
H10B H 0.2164 1.0894 0.1563 0.066 Uiso 1 1 calc R
H10C H 0.1942 0.9715 0.1723 0.066 Uiso 1 1 calc R
C11 C 0.18461(17) 1.2533(3) 0.2520(2) 0.0487(12) Uani 1 1 d .
H11A H 0.1575 1.2933 0.2690 0.073 Uiso 1 1 calc R
H11B H 0.1913 1.2962 0.2166 0.073 Uiso 1 1 calc R
H11C H 0.2214 1.2427 0.2873 0.073 Uiso 1 1 calc R
C12 C 0.08840(17) 1.1390(3) 0.14635(19) 0.0479(12) Uani 1 1 d .
H12A H 0.0754 1.0686 0.1239 0.072 Uiso 1 1 calc R
H12B H 0.0985 1.1902 0.1165 0.072 Uiso 1 1 calc R
H12C H 0.0572 1.1711 0.1601 0.072 Uiso 1 1 calc R
C13 C -0.01775(14) 0.6167(3) 0.09835(16) 0.0227(8) Uani 1 1 d .
C14 C 0.00685(15) 0.7140(3) 0.07829(17) 0.0245(8) Uani 1 1 d .
C15 C 0.06637(15) 0.7211(3) 0.11594(17) 0.0247(9) Uani 1 1 d .
C16 C 0.08013(14) 0.6301(3) 0.15896(17) 0.0254(9) Uani 1 1 d .
C17 C 0.02926(15) 0.5660(3) 0.14903(17) 0.0245(8) Uani 1 1 d .
C18 C -0.02249(15) 0.7936(3) 0.02394(17) 0.0319(9) Uani 1 1 d .
H18A H -0.0047 0.8669 0.0345 0.048 Uiso 1 1 calc R
H18B H -0.0638 0.7985 0.0192 0.048 Uiso 1 1 calc R
H18C H -0.0181 0.7673 -0.0172 0.048 Uiso 1 1 calc R
C19 C 0.10869(15) 0.8076(3) 0.10884(18) 0.0366(10) Uani 1 1 d .
H19A H 0.1388 0.8189 0.1512 0.055 Uiso 1 1 calc R
H19B H 0.0881 0.8774 0.0941 0.055 Uiso 1 1 calc R
H19C H 0.1265 0.7826 0.0766 0.055 Uiso 1 1 calc R
C20 C 0.14004(14) 0.5986(3) 0.20399(18) 0.0364(10) Uani 1 1 d .
H20A H 0.1365 0.5573 0.2416 0.055 Uiso 1 1 calc R
H20B H 0.1628 0.6659 0.2194 0.055 Uiso 1 1 calc R
H20C H 0.1594 0.5525 0.1800 0.055 Uiso 1 1 calc R
C21 C 0.02794(16) 0.4567(3) 0.18262(18) 0.0346(10) Uani 1 1 d .
H21A H 0.0423 0.3980 0.1606 0.052 Uiso 1 1 calc R
H21B H -0.0119 0.4399 0.1806 0.052 Uiso 1 1 calc R
H21C H 0.0526 0.4613 0.2285 0.052 Uiso 1 1 calc R
C22 C -0.13432(16) 0.5336(3) 0.1111(2) 0.0456(11) Uani 1 1 d .
H22A H -0.1107 0.5076 0.1546 0.068 Uiso 1 1 calc R
H22B H -0.1659 0.4811 0.0921 0.068 Uiso 1 1 calc R
H22C H -0.1506 0.6064 0.1152 0.068 Uiso 1 1 calc R
C23 C -0.13159(17) 0.6083(3) -0.02323(18) 0.0463(11) Uani 1 1 d .
H23A H -0.1445 0.6823 -0.0155 0.069 Uiso 1 1 calc R
H23B H -0.1654 0.5618 -0.0444 0.069 Uiso 1 1 calc R
H23C H -0.1075 0.6140 -0.0517 0.069 Uiso 1 1 calc R
C24 C -0.07262(18) 0.4010(3) 0.03436(19) 0.0477(12) Uani 1 1 d .
H24A H -0.0485 0.4048 0.0059 0.071 Uiso 1 1 calc R
H24B H -0.1091 0.3634 0.0112 0.071 Uiso 1 1 calc R
H24C H -0.0521 0.3596 0.0742 0.071 Uiso 1 1 calc R
C25 C 0.26536(17) 0.6873(4) 0.0569(2) 0.0526(13) Uani 1 1 d .
H25 H 0.2757 0.6443 0.0958 0.063 Uiso 1 1 calc R
C26 C 0.25141(17) 0.7987(4) 0.0583(2) 0.0520(12) Uani 1 1 d .
H26 H 0.2525 0.8329 0.0983 0.062 Uiso 1 1 calc R
C27 C 0.23592(18) 0.8590(4) 0.0008(3) 0.0548(13) Uani 1 1 d .
H27 H 0.2259 0.9349 0.0018 0.066 Uiso 1 1 calc R
H5 H 0.0932(15) 0.712(3) 0.3031(18) 0.050 Uiso 1 1 d .
H4 H 0.0227(15) 0.949(3) 0.1557(18) 0.050 Uiso 1 1 d .

loop_
_atom_site_aniso_label
_atom_site_aniso_U_11
_atom_site_aniso_U_22
_atom_site_aniso_U_33
_atom_site_aniso_U_23
_atom_site_aniso_U_13
_atom_site_aniso_U_12
Ti1 0.0199(3) 0.0174(3) 0.0194(4) -0.0011(3) 0.0081(3) -0.0006(3)
Ti2 0.0229(3) 0.0207(4) 0.0169(3) 0.0003(3) 0.0058(3) -0.0017(3)
Si3 0.0338(6) 0.0271(6) 0.0254(6) -0.0101(5) 0.0084(5) -0.0061(5)
Si4 0.0253(6) 0.0345(7) 0.0282(6) 0.0028(5) 0.0118(5) -0.0072(5)
N1 0.0381(19) 0.0266(18) 0.0264(18) 0.0056(15) 0.0151(15) 0.0011(15)
N2 0.0259(17) 0.0272(18) 0.0306(19) 0.0033(16) 0.0034(15) 0.0084(15)
C1 0.0134(17) 0.024(2) 0.028(2) -0.0003(16) 0.0067(16) -0.0029(15)
C2 0.0176(17) 0.0165(19) 0.029(2) -0.0025(16) 0.0068(16) -0.0032(15)
C3 0.025(2) 0.023(2) 0.024(2) -0.0056(17) 0.0081(17) -0.0079(16)
C4 0.0223(19) 0.020(2) 0.026(2) -0.0013(16) 0.0042(17) -0.0027(15)
C5 0.0205(19) 0.024(2) 0.022(2) -0.0035(16) 0.0058(16) -0.0008(15)
C6 0.026(2) 0.024(2) 0.040(2) -0.0044(18) 0.0127(19) 0.0000(16)
C7 0.035(2) 0.031(2) 0.027(2) -0.0060(18) 0.0138(18) -0.0067(18)
C8 0.038(2) 0.034(2) 0.030(2) 0.0054(19) 0.010(2) -0.0008(18)
C9 0.023(2) 0.037(2) 0.038(3) -0.0001(19) 0.0118(19) 0.0080(17)
C10 0.032(2) 0.062(3) 0.045(3) -0.010(2) 0.023(2) -0.017(2)
C11 0.050(3) 0.043(3) 0.063(3) -0.002(2) 0.032(2) -0.017(2)
C12 0.048(3) 0.060(3) 0.034(3) 0.011(2) 0.011(2) 0.000(2)
C13 0.030(2) 0.021(2) 0.018(2) -0.0061(16) 0.0087(17) -0.0015(16)
C14 0.032(2) 0.023(2) 0.017(2) -0.0013(16) 0.0074(17) 0.0008(16)
C15 0.031(2) 0.024(2) 0.023(2) -0.0026(16) 0.0147(18) -0.0024(16)
C16 0.024(2) 0.031(2) 0.020(2) -0.0042(17) 0.0061(17) 0.0051(17)
C17 0.035(2) 0.021(2) 0.018(2) -0.0014(16) 0.0097(17) 0.0025(16)
C18 0.041(2) 0.034(2) 0.022(2) 0.0026(18) 0.0107(19) 0.0043(18)
C19 0.036(2) 0.043(3) 0.035(3) -0.003(2) 0.018(2) -0.0093(19)
C20 0.029(2) 0.044(3) 0.037(2) -0.002(2) 0.0103(19) 0.0035(19)
C21 0.048(3) 0.023(2) 0.032(2) 0.0010(18) 0.012(2) 0.0045(19)
C22 0.046(3) 0.045(3) 0.051(3) -0.012(2) 0.023(2) -0.008(2)
C23 0.045(3) 0.052(3) 0.033(3) -0.016(2) 0.000(2) -0.005(2)
C24 0.067(3) 0.033(3) 0.042(3) -0.017(2) 0.016(2) -0.005(2)
C25 0.043(3) 0.054(3) 0.051(3) 0.016(3) 0.002(3) 0.002(2)
C26 0.038(3) 0.063(3) 0.048(3) 0.004(3) 0.005(2) 0.008(2)
C27 0.045(3) 0.044(3) 0.062(3) 0.006(3) -0.001(3) 0.009(2)

loop_
_atom_type_symbol
_atom_type_description
_atom_type_scat_dispersion_real
_atom_type_scat_dispersion_imag
_atom_type_scat_source
C C 0.0033 0.0016 'International Tables Vol C Tables 4.2.6.8 and 6.1.1.4'
H H 0.0000 0.0000 'International Tables Vol C Tables 4.2.6.8 and 6.1.1.4'
N N 0.0061 0.0033 'International Tables Vol C Tables 4.2.6.8 and 6.1.1.4'
Si Si 0.0817 0.0704 'International Tables Vol C Tables 4.2.6.8 and 6.1.1.4'
Ti Ti 0.2776 0.4457 'International Tables Vol C Tables 4.2.6.8 and 6.1.1.4'

loop_
_geom_angle_atom_site_label_1
_geom_angle_atom_site_label_2
_geom_angle_atom_site_label_3
_geom_angle
_geom_angle_site_symmetry_1
_geom_angle_site_symmetry_3
N2 Ti1 N1 87.54(12) . .
N2 Ti1 N1 90.32(12) . 2
N1 Ti1 N1 90.71(12) . 2
N2 Ti1 C5 98.13(12) . .
N1 Ti1 C5 121.97(12) . .
N1 Ti1 C5 146.38(12) 2 .
N2 Ti1 C1 128.20(12) . .
N1 Ti1 C1 101.48(12) . .
N1 Ti1 C1 139.56(12) 2 .
C5 Ti1 C1 34.73(11) . .
N2 Ti1 C2 152.93(12) . .
N1 Ti1 C2 114.03(12) . .
N1 Ti1 C2 104.85(11) 2 .
C5 Ti1 C2 57.14(11) . .
C1 Ti1 C2 35.09(10) . .
N2 Ti1 C4 97.13(12) . .
N1 Ti1 C4 156.08(12) . .
N1 Ti1 C4 112.63(12) 2 .
C5 Ti1 C4 34.19(10) . .
C1 Ti1 C4 57.47(11) . .
C2 Ti1 C4 56.51(11) . .
N2 Ti1 C3 125.38(12) . .
N1 Ti1 C3 146.92(12) . .
N1 Ti1 C3 92.15(12) 2 .
C5 Ti1 C3 56.58(11) . .
C1 Ti1 C3 57.50(11) . .
C2 Ti1 C3 33.95(11) . .
C4 Ti1 C3 33.68(10) . .
N2 Ti1 Ti1 90.56(8) . 2
N1 Ti1 Ti1 45.80(8) . 2
N1 Ti1 Ti1 44.98(9) 2 2
C5 Ti1 Ti1 164.94(9) . 2
C1 Ti1 Ti1 131.55(8) . 2
C2 Ti1 Ti1 116.06(8) . 2
C4 Ti1 Ti1 156.60(9) . 2
C3 Ti1 Ti1 126.79(8) . 2
N2 Ti1 Ti2 45.83(8) . 2
N1 Ti1 Ti2 89.82(9) . 2
N1 Ti1 Ti2 44.51(9) 2 2
C5 Ti1 Ti2 133.35(9) . 2
C1 Ti1 Ti2 167.37(8) . 2
C2 Ti1 Ti2 143.23(8) . 2
C4 Ti1 Ti2 110.26(8) . 2
C3 Ti1 Ti2 114.70(8) . 2
Ti1 Ti1 Ti2 60.82(2) 2 2
N2 Ti1 Ti2 43.68(9) . .
N1 Ti1 Ti2 43.94(9) . .
N1 Ti1 Ti2 88.50(9) 2 .
C5 Ti1 Ti2 119.73(8) . .
C1 Ti1 Ti2 126.58(9) . .
C2 Ti1 Ti2 155.36(9) . .
C4 Ti1 Ti2 137.08(8) . .
C3 Ti1 Ti2 169.05(9) . .
Ti1 Ti1 Ti2 59.87(2) 2 .
Ti2 Ti1 Ti2 59.13(3) 2 .
N2 Ti2 N1 87.78(12) . .
N2 Ti2 N2 90.96(11) . 2
N1 Ti2 N2 89.81(12) . 2
N2 Ti2 C15 113.50(12) . .
N1 Ti2 C15 95.61(12) . .
N2 Ti2 C15 155.08(12) 2 .
N2 Ti2 C14 147.50(12) . .
N1 Ti2 C14 98.49(12) . .
N2 Ti2 C14 120.74(12) 2 .
C15 Ti2 C14 34.40(11) . .
N2 Ti2 C16 93.18(12) . .
N1 Ti2 C16 123.49(12) . .
N2 Ti2 C16 146.55(12) 2 .
C15 Ti2 C16 34.05(11) . .
C14 Ti2 C16 56.82(12) . .
N2 Ti2 C17 106.20(12) . .
N1 Ti2 C17 152.20(12) . .
N2 Ti2 C17 113.31(12) 2 .
C15 Ti2 C17 56.92(11) . .
C14 Ti2 C17 57.03(11) . .
C16 Ti2 C17 34.19(11) . .
N2 Ti2 C13 140.37(12) . .
N1 Ti2 C13 129.62(12) . .
N2 Ti2 C13 100.44(11) 2 .
C15 Ti2 C13 57.83(11) . .
C14 Ti2 C13 34.90(11) . .
C16 Ti2 C13 57.51(11) . .
C17 Ti2 C13 34.62(11) . .
N2 Ti2 Ti2 46.32(9) . 2
N1 Ti2 Ti2 90.62(9) . 2
N2 Ti2 Ti2 44.73(8) 2 2
C15 Ti2 Ti2 158.74(9) . 2
C14 Ti2 Ti2 163.18(9) . 2
C16 Ti2 Ti2 128.27(9) . 2
C17 Ti2 Ti2 116.52(8) . 2
C13 Ti2 Ti2 130.36(8) . 2
N2 Ti2 Ti1 90.16(9) . 2
N1 Ti2 Ti1 45.47(8) . 2
N2 Ti2 Ti1 44.36(9) 2 2
C15 Ti2 Ti1 135.02(9) . 2
C14 Ti2 Ti1 116.88(9) . 2
C16 Ti2 Ti1 168.37(9) . 2
C17 Ti2 Ti1 153.59(9) . 2
C13 Ti2 Ti1 124.15(8) . 2
Ti2 Ti2 Ti1 60.92(2) 2 2
N2 Ti2 Ti1 43.77(9) . .
N1 Ti2 Ti1 44.10(9) . .
N2 Ti2 Ti1 88.31(8) 2 .
C15 Ti2 Ti1 112.35(9) . .
C14 Ti2 Ti1 135.13(9) . .
C16 Ti2 Ti1 116.89(9) . .
C17 Ti2 Ti1 145.17(9) . .
C13 Ti2 Ti1 169.65(8) . .
Ti2 Ti2 Ti1 59.95(2) 2 .
Ti1 Ti2 Ti1 59.31(3) 2 .
C22 Si3 C24 108.09(18) . .
C22 Si3 C13 112.24(16) . .
C24 Si3 C13 108.78(17) . .
C22 Si3 C23 109.38(18) . .
C24 Si3 C23 103.96(18) . .
C13 Si3 C23 113.91(17) . .
C12 Si4 C1 113.65(16) . .
C12 Si4 C10 106.98(18) . .
C1 Si4 C10 114.52(17) . .
C12 Si4 C11 107.87(19) . .
C1 Si4 C11 107.35(17) . .
C10 Si4 C11 106.03(17) . .
Ti2 N1 Ti1 91.96(12) . .
Ti2 N1 Ti1 90.02(12) . 2
Ti1 N1 Ti1 89.22(12) . 2
Ti2 N1 H4 120(2) . .
Ti1 N1 H4 127(2) . .
Ti1 N1 H4 127(2) 2 .
Ti2 N2 Ti1 92.54(12) . .
Ti2 N2 Ti2 88.95(11) . 2
Ti1 N2 Ti2 89.81(12) . 2
Ti2 N2 H5 128(3) . .
Ti1 N2 H5 121(3) . .
Ti2 N2 H5 125(2) 2 .
C5 C1 C2 105.7(3) . .
C5 C1 Si4 130.3(2) . .
C2 C1 Si4 122.3(3) . .
C5 C1 Ti1 72.40(18) . .
C2 C1 Ti1 72.58(18) . .
Si4 C1 Ti1 131.10(17) . .
C3 C2 C1 108.9(3) . .
C3 C2 C6 123.0(3) . .
C1 C2 C6 127.6(3) . .
C3 C2 Ti1 74.53(19) . .
C1 C2 Ti1 72.32(18) . .
C6 C2 Ti1 126.1(2) . .
C4 C3 C2 108.2(3) . .
C4 C3 C7 127.1(3) . .
C2 C3 C7 124.5(3) . .
C4 C3 Ti1 72.94(19) . .
C2 C3 Ti1 71.52(19) . .
C7 C3 Ti1 125.2(2) . .
C3 C4 C5 108.0(3) . .
C3 C4 C8 126.7(3) . .
C5 C4 C8 125.2(3) . .
C3 C4 Ti1 73.38(19) . .
C5 C4 Ti1 71.25(18) . .
C8 C4 Ti1 123.7(2) . .
C4 C5 C1 109.3(3) . .
C4 C5 C9 123.1(3) . .
C1 C5 C9 127.5(3) . .
C4 C5 Ti1 74.56(18) . .
C1 C5 Ti1 72.87(18) . .
C9 C5 Ti1 122.3(2) . .
C2 C6 H6A 109.5 . .
C2 C6 H6B 109.5 . .
H6A C6 H6B 109.5 . .
C2 C6 H6C 109.5 . .
H6A C6 H6C 109.5 . .
H6B C6 H6C 109.5 . .
C3 C7 H7A 109.5 . .
C3 C7 H7B 109.5 . .
H7A C7 H7B 109.5 . .
C3 C7 H7C 109.5 . .
H7A C7 H7C 109.5 . .
H7B C7 H7C 109.5 . .
C4 C8 H8A 109.5 . .
C4 C8 H8B 109.5 . .
H8A C8 H8B 109.5 . .
C4 C8 H8C 109.5 . .
H8A C8 H8C 109.5 . .
H8B C8 H8C 109.5 . .
C5 C9 H9A 109.5 . .
C5 C9 H9B 109.5 . .
H9A C9 H9B 109.5 . .
C5 C9 H9C 109.5 . .
H9A C9 H9C 109.5 . .
H9B C9 H9C 109.5 . .
Si4 C10 H10A 109.5 . .
Si4 C10 H10B 109.5 . .
H10A C10 H10B 109.5 . .
Si4 C10 H10C 109.5 . .
H10A C10 H10C 109.5 . .
H10B C10 H10C 109.5 . .
Si4 C11 H11A 109.5 . .
Si4 C11 H11B 109.5 . .
H11A C11 H11B 109.5 . .
Si4 C11 H11C 109.5 . .
H11A C11 H11C 109.5 . .
H11B C11 H11C 109.5 . .
Si4 C12 H12A 109.5 . .
Si4 C12 H12B 109.5 . .
H12A C12 H12B 109.5 . .
Si4 C12 H12C 109.5 . .
H12A C12 H12C 109.5 . .
H12B C12 H12C 109.5 . .
C17 C13 C14 105.5(3) . .
C17 C13 Si3 123.1(3) . .
C14 C13 Si3 129.7(3) . .
C17 C13 Ti2 72.21(19) . .
C14 C13 Ti2 71.57(19) . .
Si3 C13 Ti2 132.15(16) . .
C15 C14 C13 108.9(3) . .
C15 C14 C18 123.2(3) . .
C13 C14 C18 127.8(3) . .
C15 C14 Ti2 72.66(19) . .
C13 C14 Ti2 73.53(19) . .
C18 C14 Ti2 122.9(2) . .
C16 C15 C14 108.2(3) . .
C16 C15 C19 125.6(3) . .
C14 C15 C19 126.2(3) . .
C16 C15 Ti2 73.53(19) . .
C14 C15 Ti2 72.94(19) . .
C19 C15 Ti2 121.9(2) . .
C15 C16 C17 108.4(3) . .
C15 C16 C20 126.3(3) . .
C17 C16 C20 125.0(3) . .
C15 C16 Ti2 72.42(19) . .
C17 C16 Ti2 73.01(19) . .
C20 C16 Ti2 124.8(2) . .
C16 C17 C13 109.0(3) . .
C16 C17 C21 123.9(3) . .
C13 C17 C21 126.9(3) . .
C16 C17 Ti2 72.80(19) . .
C13 C17 Ti2 73.17(19) . .
C21 C17 Ti2 124.8(2) . .
C14 C18 H18A 109.5 . .
C14 C18 H18B 109.5 . .
H18A C18 H18B 109.5 . .
C14 C18 H18C 109.5 . .
H18A C18 H18C 109.5 . .
H18B C18 H18C 109.5 . .
C15 C19 H19A 109.5 . .
C15 C19 H19B 109.5 . .
H19A C19 H19B 109.5 . .
C15 C19 H19C 109.5 . .
H19A C19 H19C 109.5 . .
H19B C19 H19C 109.5 . .
C16 C20 H20A 109.5 . .
C16 C20 H20B 109.5 . .
H20A C20 H20B 109.5 . .
C16 C20 H20C 109.5 . .
H20A C20 H20C 109.5 . .
H20B C20 H20C 109.5 . .
C17 C21 H21A 109.5 . .
C17 C21 H21B 109.5 . .
H21A C21 H21B 109.5 . .
C17 C21 H21C 109.5 . .
H21A C21 H21C 109.5 . .
H21B C21 H21C 109.5 . .
Si3 C22 H22A 109.5 . .
Si3 C22 H22B 109.5 . .
H22A C22 H22B 109.5 . .
Si3 C22 H22C 109.5 . .
H22A C22 H22C 109.5 . .
H22B C22 H22C 109.5 . .
Si3 C23 H23A 109.5 . .
Si3 C23 H23B 109.5 . .
H23A C23 H23B 109.5 . .
Si3 C23 H23C 109.5 . .
H23A C23 H23C 109.5 . .
H23B C23 H23C 109.5 . .
Si3 C24 H24A 109.5 . .
Si3 C24 H24B 109.5 . .
H24A C24 H24B 109.5 . .
Si3 C24 H24C 109.5 . .
H24A C24 H24C 109.5 . .
H24B C24 H24C 109.5 . .
C27 C25 C26 119.1(4) 7_565 .
C27 C25 H25 120.4 7_565 .
C26 C25 H25 120.4 . .
C27 C26 C25 119.3(4) . .
C27 C26 H26 120.3 . .
C25 C26 H26 120.3 . .
C25 C27 C26 121.6(4) 7_565 .
C25 C27 H27 119.2 7_565 .
C26 C27 H27 119.2 . .

loop_
_geom_bond_atom_site_label_1
_geom_bond_atom_site_label_2
_geom_bond_distance
_geom_bond_site_symmetry_2
Ti1 N2 1.998(3) .
Ti1 N1 2.009(3) .
Ti1 N1 2.038(3) 2
Ti1 C5 2.396(3) .
Ti1 C1 2.402(3) .
Ti1 C2 2.406(3) .
Ti1 C4 2.439(3) .
Ti1 C3 2.445(3) .
Ti1 Ti1 2.8419(13) 2
Ti1 Ti2 2.8582(9) 2
Ti1 Ti2 2.8855(9) .
Ti2 N2 1.995(3) .
Ti2 N1 2.004(3) .
Ti2 N2 2.050(3) 2
Ti2 C15 2.397(3) .
Ti2 C14 2.401(3) .
Ti2 C16 2.411(3) .
Ti2 C17 2.414(3) .
Ti2 C13 2.427(3) .
Ti2 Ti2 2.8341(13) 2
Ti2 Ti1 2.8582(9) 2
Si3 C22 1.870(4) .
Si3 C24 1.874(4) .
Si3 C13 1.876(3) .
Si3 C23 1.877(4) .
Si4 C12 1.862(4) .
Si4 C1 1.871(3) .
Si4 C10 1.875(4) .
Si4 C11 1.881(4) .
N1 Ti1 2.038(3) 2
N1 H4 0.96(4) .
N2 Ti2 2.050(3) 2
N2 H5 0.87(3) .
C1 C5 1.432(4) .
C1 C2 1.450(4) .
C2 C3 1.416(5) .
C2 C6 1.501(4) .
C3 C4 1.415(4) .
C3 C7 1.510(4) .
C4 C5 1.422(4) .
C4 C8 1.515(5) .
C5 C9 1.514(4) .
C6 H6A 0.9800 .
C6 H6B 0.9800 .
C6 H6C 0.9800 .
C7 H7A 0.9800 .
C7 H7B 0.9800 .
C7 H7C 0.9800 .
C8 H8A 0.9800 .
C8 H8B 0.9800 .
C8 H8C 0.9800 .
C9 H9A 0.9800 .
C9 H9B 0.9800 .
C9 H9C 0.9800 .
C10 H10A 0.9800 .
C10 H10B 0.9800 .
C10 H10C 0.9800 .
C11 H11A 0.9800 .
C11 H11B 0.9800 .
C11 H11C 0.9800 .
C12 H12A 0.9800 .
C12 H12B 0.9800 .
C12 H12C 0.9800 .
C13 C17 1.440(4) .
C13 C14 1.448(4) .
C14 C15 1.419(4) .
C14 C18 1.507(4) .
C15 C16 1.408(5) .
C15 C19 1.511(4) .
C16 C17 1.418(5) .
C16 C20 1.518(5) .
C17 C21 1.512(4) .
C18 H18A 0.9800 .
C18 H18B 0.9800 .
C18 H18C 0.9800 .
C19 H19A 0.9800 .
C19 H19B 0.9800 .
C19 H19C 0.9800 .
C20 H20A 0.9800 .
C20 H20B 0.9800 .
C20 H20C 0.9800 .
C21 H21A 0.9800 .
C21 H21B 0.9800 .
C21 H21C 0.9800 .
C22 H22A 0.9800 .
C22 H22B 0.9800 .
C22 H22C 0.9800 .
C23 H23A 0.9800 .
C23 H23B 0.9800 .
C23 H23C 0.9800 .
C24 H24A 0.9800 .
C24 H24B 0.9800 .
C24 H24C 0.9800 .
C25 C27 1.356(6) 7_565
C25 C26 1.390(6) .
C25 H25 0.9500 .
C26 C27 1.381(6) .
C26 H26 0.9500 .
C27 C25 1.356(6) 7_565
C27 H27 0.9500 .
